data_7202593
loop_
_publ_author_name
'Lian, Zhao-Xun'
'Cai, Jiwen'
'Chen, Cai-Hong'
'Luo, Hai-Bin'

_publ_section_title
;
 Linear silver isonicotinamide complex extended by arenedisulfonate via
 hydrogen bonds and weak Ag?O interactions
;
_journal_issue 4
_journal_name_full CrystEngComm
_journal_page_first 319
_journal_paper_doi 10.1039/b616289d
_journal_volume 9
_journal_year 2007
_chemical_formula_moiety 'C12 H12 Ag N4 O2, 0.5(C10 H6 O6 S2), 2(H2 O)'
_chemical_formula_sum 'C17 H19 Ag N4 O7 S'
_chemical_formula_weight 531.29
_chemical_name_systematic
;
?
;
_space_group_IT_number 2
_symmetry_cell_setting triclinic
_symmetry_space_group_name_Hall '-P 1'
_symmetry_space_group_name_H-M 'P -1'
_atom_sites_solution_hydrogens geom
_atom_sites_solution_primary direct
_atom_sites_solution_secondary difmap
_audit_creation_method SHELXL-97
_cell_angle_alpha 78.948(9)
_cell_angle_beta 80.966(10)
_cell_angle_gamma 82.189(9)
_cell_formula_units_Z 2
_cell_length_a 8.281(4)
_cell_length_b 10.145(5)
_cell_length_c 12.334(7)
_cell_measurement_reflns_used 25
_cell_measurement_temperature 273(2)
_cell_measurement_theta_max 18
_cell_measurement_theta_min 12
_cell_volume 998.4(9)
_computing_cell_refinement 'SAINT-PLUS (Bruker, 2003)'
_computing_data_collection 'SMART (Bruker, 2001)'
_computing_data_reduction SAINT-PLUS
_computing_molecular_graphics SHELXTL
_computing_publication_material SHELXTL
_computing_structure_refinement SHELXTL
_computing_structure_solution 'SHELXTL (Bruker, 2005)'
_diffrn_ambient_temperature 273(2)
_diffrn_detector_area_resol_mean none
_diffrn_measured_fraction_theta_full 0.957
_diffrn_measured_fraction_theta_max 0.957
_diffrn_measurement_device_type 'Bruker AXS SMART 1000 CCD diffractometer'
_diffrn_measurement_method '\w scans'
_diffrn_radiation_monochromator graphite
_diffrn_radiation_source 'fine-focus sealed tube'
_diffrn_radiation_type MoK\a
_diffrn_radiation_wavelength 0.71073
_diffrn_reflns_av_R_equivalents 0.0176
_diffrn_reflns_av_sigmaI/netI 0.0293
_diffrn_reflns_limit_h_max 10
_diffrn_reflns_limit_h_min -10
_diffrn_reflns_limit_k_max 12
_diffrn_reflns_limit_k_min -12
_diffrn_reflns_limit_l_max 15
_diffrn_reflns_limit_l_min -12
_diffrn_reflns_number 6556
_diffrn_reflns_theta_full 27.10
_diffrn_reflns_theta_max 27.10
_diffrn_reflns_theta_min 2.06
_diffrn_standards_decay_% 0
_diffrn_standards_interval_count 0
_diffrn_standards_interval_time .
_diffrn_standards_number 0
_exptl_absorpt_coefficient_mu 1.163
_exptl_absorpt_correction_T_max 0.792
_exptl_absorpt_correction_T_min 0.578
_exptl_absorpt_correction_type multi-scan
_exptl_absorpt_process_details 'SADABS (Sheldrick, 1996)'
_exptl_crystal_colour Colourless
_exptl_crystal_density_diffrn 1.767
_exptl_crystal_density_method 'not measured'
_exptl_crystal_description Block
_exptl_crystal_F_000 536
_exptl_crystal_size_max 0.50
_exptl_crystal_size_mid 0.40
_exptl_crystal_size_min 0.20
_refine_diff_density_max 0.351
_refine_diff_density_min -0.506
_refine_diff_density_rms 0.065
_refine_ls_extinction_coef 0.0545(19)
_refine_ls_extinction_expression Fc^*^=kFc[1+0.001xFc^2^\l^3^/sin(2\q)]^-1/4^
_refine_ls_extinction_method SHELXL
_refine_ls_goodness_of_fit_ref 1.087
_refine_ls_hydrogen_treatment constr
_refine_ls_matrix_type full
_refine_ls_number_parameters 276
_refine_ls_number_reflns 4223
_refine_ls_number_restraints 0
_refine_ls_restrained_S_all 1.087
_refine_ls_R_factor_all 0.0356
_refine_ls_R_factor_gt 0.0289
_refine_ls_shift/su_max 0.001
_refine_ls_shift/su_mean 0.000
_refine_ls_structure_factor_coef Fsqd
_refine_ls_weighting_details 'calc w=1/[\s^2^(Fo^2^)+(0.0306P)^2^+0.6184P] where P=(Fo^2^+2Fc^2^)/3'
_refine_ls_weighting_scheme calc
_refine_ls_wR_factor_gt 0.0733
_refine_ls_wR_factor_ref 0.0771
_reflns_number_gt 3644
_reflns_number_total 4223
_reflns_threshold_expression >2sigma(I)
_cod_data_source_file b616289d.txt
_cod_data_source_block 2
_cod_depositor_comments
;
The following automatic conversions were performed:
'_symmetry_cell_setting' value 'Triclinic' changed to 'triclinic'
according to '/home/saulius/struct/CIF-dictionaries/cif_core.dic'
dictionary named 'cif_core.dic' version 2.4.1 from
2010-06-29.

'_exptl_absorpt_correction_type' value 'Multi-Scan' changed
to 'multi-scan' according to
'/home/saulius/struct/CIF-dictionaries/cif_core.dic' dictionary named
'cif_core.dic' version 2.4.1 from 2010-06-29.

Automatic conversion script
Id: cif_fix_enum 1527 2010-12-29 10:47:43Z saulius 
;
_cod_original_cell_volume 998.3(9)
_cod_original_sg_symbol_H-M P-1
_cod_database_code 7202593

loop_
_symmetry_equiv_pos_as_xyz
'x, y, z'
'-x, -y, -z'

loop_
_atom_site_label
_atom_site_type_symbol
_atom_site_fract_x
_atom_site_fract_y
_atom_site_fract_z
_atom_site_U_iso_or_equiv
_atom_site_adp_type
_atom_site_occupancy
_atom_site_symmetry_multiplicity
_atom_site_calc_flag
_atom_site_refinement_flags
_atom_site_disorder_assembly
_atom_site_disorder_group
Ag1 Ag 0.32532(3) 0.41575(2) 0.536428(17) 0.05027(11) Uani 1 1 d . . .
S1 S 0.61551(7) 0.24271(6) 0.34200(5) 0.03357(14) Uani 1 1 d . . .
O1 O 0.7188(3) -0.07557(19) 0.92242(19) 0.0632(6) Uani 1 1 d . . .
O2 O -0.1261(3) 0.8954(2) 0.17439(18) 0.0642(6) Uani 1 1 d . . .
O3 O 0.4783(2) 0.1668(2) 0.38537(18) 0.0536(5) Uani 1 1 d . . .
O4 O 0.6075(3) 0.36208(18) 0.39083(19) 0.0551(5) Uani 1 1 d . . .
O5 O 0.6415(3) 0.2729(2) 0.22125(16) 0.0576(5) Uani 1 1 d . . .
OW1 O 0.6432(4) -0.3260(2) 0.8939(2) 0.0766(7) Uani 1 1 d . . .
H1A H 0.7043 -0.2639 0.8881 0.18(3) Uiso 1 1 d R . .
H1B H 0.5614 -0.3105 0.8580 0.099(15) Uiso 1 1 d R . .
OW2 O 0.7801(4) 0.4362(3) 0.0250(3) 0.1191(14) Uani 1 1 d . . .
H2A H 0.7375 0.4038 0.0906 0.15(2) Uiso 1 1 d R . .
H2B H 0.7156 0.4922 -0.0123 0.098(15) Uiso 1 1 d R . .
N1 N 0.4276(3) 0.2936(2) 0.67610(17) 0.0405(5) Uani 1 1 d . . .
N2 N 0.1862(3) 0.5311(2) 0.41114(17) 0.0395(5) Uani 1 1 d . . .
N3 N 0.7171(3) 0.0941(2) 1.0130(2) 0.0548(6) Uani 1 1 d . . .
H3A H 0.7696 0.0434 1.0632 0.066 Uiso 1 1 calc R . .
H3B H 0.6885 0.1780 1.0165 0.066 Uiso 1 1 calc R . .
N4 N -0.0704(4) 0.7405(3) 0.0631(2) 0.0628(7) Uani 1 1 d . . .
H4A H -0.1183 0.7917 0.0108 0.075 Uiso 1 1 calc R . .
H4B H -0.0257 0.6609 0.0546 0.075 Uiso 1 1 calc R . .
C1 C 0.4730(4) 0.3474(3) 0.7559(2) 0.0446(6) Uani 1 1 d . . .
H1 H 0.4494 0.4400 0.7539 0.054 Uiso 1 1 calc R . .
C2 C 0.5527(3) 0.2726(2) 0.8406(2) 0.0424(6) Uani 1 1 d . . .
H2 H 0.5819 0.3140 0.8946 0.051 Uiso 1 1 calc R . .
C3 C 0.5890(3) 0.1346(2) 0.84459(19) 0.0355(5) Uani 1 1 d . . .
C4 C 0.5401(3) 0.0785(3) 0.7636(2) 0.0431(6) Uani 1 1 d . . .
H4 H 0.5613 -0.0140 0.7643 0.052 Uiso 1 1 calc R . .
C5 C 0.4599(3) 0.1602(3) 0.6818(2) 0.0449(6) Uani 1 1 d . . .
H5 H 0.4266 0.1207 0.6280 0.054 Uiso 1 1 calc R . .
C6 C 0.6807(3) 0.0433(3) 0.9309(2) 0.0394(5) Uani 1 1 d . . .
C7 C 0.1559(4) 0.4805(3) 0.3252(2) 0.0468(6) Uani 1 1 d . . .
H7 H 0.1915 0.3902 0.3219 0.056 Uiso 1 1 calc R . .
C8 C 0.0743(4) 0.5559(3) 0.2414(2) 0.0459(6) Uani 1 1 d . . .
H8 H 0.0553 0.5169 0.1829 0.055 Uiso 1 1 calc R . .
C9 C 0.0207(3) 0.6900(2) 0.2447(2) 0.0361(5) Uani 1 1 d . . .
C10 C 0.0507(4) 0.7416(3) 0.3339(2) 0.0463(6) Uani 1 1 d . . .
H10 H 0.0149 0.8313 0.3398 0.056 Uiso 1 1 calc R . .
C11 C 0.1331(4) 0.6609(3) 0.4138(2) 0.0483(6) Uani 1 1 d . . .
H11 H 0.1534 0.6980 0.4730 0.058 Uiso 1 1 calc R . .
C12 C -0.0656(3) 0.7840(3) 0.1562(2) 0.0412(6) Uani 1 1 d . . .
C13 C 0.7943(3) 0.1422(2) 0.38554(19) 0.0308(4) Uani 1 1 d . . .
C14 C 0.7803(3) 0.0467(2) 0.47924(19) 0.0313(5) Uani 1 1 d . . .
H14 H 0.6769 0.0235 0.5126 0.038 Uiso 1 1 calc R . .
C15 C 0.9222(3) -0.0178(2) 0.52634(19) 0.0301(4) Uani 1 1 d . . .
C16 C 0.9494(3) 0.1745(2) 0.3306(2) 0.0379(5) Uani 1 1 d . . .
H16 H 0.9576 0.2370 0.2647 0.045 Uiso 1 1 calc R . .
C17 C 1.0876(3) 0.1143(2) 0.3740(2) 0.0375(5) Uani 1 1 d . . .
H17 H 1.1899 0.1368 0.3378 0.045 Uiso 1 1 calc R . .

loop_
_atom_site_aniso_label
_atom_site_aniso_U_11
_atom_site_aniso_U_22
_atom_site_aniso_U_33
_atom_site_aniso_U_23
_atom_site_aniso_U_13
_atom_site_aniso_U_12
Ag1 0.05549(16) 0.04935(15) 0.04300(14) 0.00520(9) -0.02132(10) 0.00293(9)
S1 0.0319(3) 0.0301(3) 0.0377(3) 0.0008(2) -0.0128(2) 0.0000(2)
O1 0.0851(16) 0.0362(10) 0.0743(15) -0.0035(10) -0.0496(13) 0.0086(10)
O2 0.0835(16) 0.0520(12) 0.0545(12) -0.0110(10) -0.0293(11) 0.0273(11)
O3 0.0338(9) 0.0517(11) 0.0709(13) 0.0106(10) -0.0170(9) -0.0085(8)
O4 0.0569(12) 0.0349(9) 0.0772(14) -0.0134(9) -0.0286(10) 0.0101(8)
O5 0.0518(11) 0.0756(14) 0.0389(10) 0.0058(9) -0.0163(9) 0.0052(10)
OW1 0.0949(19) 0.0544(13) 0.0902(18) -0.0126(12) -0.0528(16) 0.0039(13)
OW2 0.119(3) 0.099(2) 0.088(2) 0.0279(18) 0.0360(19) 0.047(2)
N1 0.0450(12) 0.0384(11) 0.0349(11) -0.0004(9) -0.0099(9) 0.0036(9)
N2 0.0454(12) 0.0378(11) 0.0352(11) -0.0020(8) -0.0153(9) 0.0009(9)
N3 0.0718(17) 0.0475(13) 0.0459(13) -0.0081(10) -0.0280(12) 0.0135(12)
N4 0.0875(19) 0.0509(14) 0.0551(15) -0.0121(12) -0.0435(14) 0.0173(13)
C1 0.0592(16) 0.0307(12) 0.0405(13) -0.0001(10) -0.0108(12) 0.0030(11)
C2 0.0570(16) 0.0359(13) 0.0344(12) -0.0046(10) -0.0124(11) -0.0007(11)
C3 0.0354(12) 0.0338(12) 0.0337(12) -0.0003(9) -0.0053(9) 0.0013(9)
C4 0.0518(15) 0.0333(12) 0.0449(14) -0.0062(11) -0.0166(12) 0.0039(11)
C5 0.0529(15) 0.0427(14) 0.0406(13) -0.0087(11) -0.0158(12) 0.0027(11)
C6 0.0376(13) 0.0368(13) 0.0408(13) 0.0023(10) -0.0107(10) 0.0000(10)
C7 0.0634(17) 0.0315(12) 0.0462(15) -0.0040(11) -0.0192(13) 0.0020(11)
C8 0.0633(17) 0.0355(13) 0.0435(14) -0.0079(11) -0.0233(12) -0.0020(12)
C9 0.0332(12) 0.0384(12) 0.0364(12) -0.0031(10) -0.0104(9) -0.0008(9)
C10 0.0572(16) 0.0383(13) 0.0458(15) -0.0142(11) -0.0196(12) 0.0109(12)
C11 0.0610(17) 0.0460(15) 0.0428(14) -0.0151(12) -0.0230(13) 0.0062(12)
C12 0.0360(13) 0.0430(14) 0.0441(14) -0.0037(11) -0.0140(10) 0.0019(10)
C13 0.0292(11) 0.0259(10) 0.0377(12) -0.0044(9) -0.0105(9) 0.0002(8)
C14 0.0281(11) 0.0272(10) 0.0378(12) -0.0023(9) -0.0073(9) -0.0018(8)
C15 0.0305(11) 0.0243(10) 0.0346(11) -0.0032(8) -0.0058(9) -0.0010(8)
C16 0.0386(13) 0.0339(12) 0.0368(12) 0.0053(10) -0.0067(10) -0.0029(10)
C17 0.0317(12) 0.0348(12) 0.0413(13) 0.0027(10) -0.0026(10) -0.0033(9)

loop_
_atom_type_symbol
_atom_type_description
_atom_type_scat_dispersion_real
_atom_type_scat_dispersion_imag
_atom_type_scat_source
C C 0.0033 0.0016 'International Tables Vol C Tables 4.2.6.8 and 6.1.1.4'
H H 0.0000 0.0000 'International Tables Vol C Tables 4.2.6.8 and 6.1.1.4'
N N 0.0061 0.0033 'International Tables Vol C Tables 4.2.6.8 and 6.1.1.4'
O O 0.0106 0.0060 'International Tables Vol C Tables 4.2.6.8 and 6.1.1.4'
S S 0.1246 0.1234 'International Tables Vol C Tables 4.2.6.8 and 6.1.1.4'
Ag Ag -0.8971 1.1015 'International Tables Vol C Tables 4.2.6.8 and 6.1.1.4'

loop_
_geom_angle_atom_site_label_1
_geom_angle_atom_site_label_2
_geom_angle_atom_site_label_3
_geom_angle
_geom_angle_site_symmetry_1
_geom_angle_site_symmetry_3
_geom_angle_publ_flag
N1 Ag1 N2 170.97(8) . . ?
N1 Ag1 O4 92.47(8) . . ?
N2 Ag1 O4 95.62(8) . . ?
O3 S1 O4 112.55(14) . . ?
O3 S1 O5 112.95(13) . . ?
O4 S1 O5 112.00(13) . . ?
O3 S1 C13 107.41(11) . . ?
O4 S1 C13 103.92(11) . . ?
O5 S1 C13 107.35(12) . . ?
S1 O4 Ag1 115.89(12) . . ?
H1A OW1 H1B 118.4 . . ?
H2A OW2 H2B 114.5 . . ?
C5 N1 C1 117.4(2) . . ?
C5 N1 Ag1 120.34(17) . . ?
C1 N1 Ag1 122.05(17) . . ?
C7 N2 C11 117.2(2) . . ?
C7 N2 Ag1 122.51(17) . . ?
C11 N2 Ag1 120.19(16) . . ?
C6 N3 H3A 120.0 . . ?
C6 N3 H3B 120.0 . . ?
H3A N3 H3B 120.0 . . ?
C12 N4 H4A 120.0 . . ?
C12 N4 H4B 120.0 . . ?
H4A N4 H4B 120.0 . . ?
N1 C1 C2 123.2(2) . . ?
N1 C1 H1 118.4 . . ?
C2 C1 H1 118.4 . . ?
C1 C2 C3 119.1(2) . . ?
C1 C2 H2 120.5 . . ?
C3 C2 H2 120.5 . . ?
C4 C3 C2 117.9(2) . . ?
C4 C3 C6 118.3(2) . . ?
C2 C3 C6 123.8(2) . . ?
C5 C4 C3 119.5(2) . . ?
C5 C4 H4 120.2 . . ?
C3 C4 H4 120.2 . . ?
N1 C5 C4 122.8(2) . . ?
N1 C5 H5 118.6 . . ?
C4 C5 H5 118.6 . . ?
O1 C6 N3 122.3(2) . . ?
O1 C6 C3 119.1(2) . . ?
N3 C6 C3 118.6(2) . . ?
N2 C7 C8 122.8(2) . . ?
N2 C7 H7 118.6 . . ?
C8 C7 H7 118.6 . . ?
C7 C8 C9 119.5(2) . . ?
C7 C8 H8 120.2 . . ?
C9 C8 H8 120.2 . . ?
C10 C9 C8 117.6(2) . . ?
C10 C9 C12 118.0(2) . . ?
C8 C9 C12 124.4(2) . . ?
C11 C10 C9 119.7(2) . . ?
C11 C10 H10 120.2 . . ?
C9 C10 H10 120.2 . . ?
N2 C11 C10 123.2(2) . . ?
N2 C11 H11 118.4 . . ?
C10 C11 H11 118.4 . . ?
O2 C12 N4 123.8(2) . . ?
O2 C12 C9 118.6(2) . . ?
N4 C12 C9 117.6(2) . . ?
C14 C13 C16 120.9(2) . . ?
C14 C13 S1 119.60(18) . . ?
C16 C13 S1 119.00(17) . . ?
C13 C14 C15 120.4(2) . . ?
C13 C14 H14 119.8 . . ?
C15 C14 H14 119.8 . . ?
C15 C15 C14 118.9(3) 2_756 . ?
C15 C15 C17 119.0(2) 2_756 2_756 ?
C14 C15 C17 122.1(2) . 2_756 ?
C17 C16 C13 119.9(2) . . ?
C17 C16 H16 120.1 . . ?
C13 C16 H16 120.1 . . ?
C16 C17 C15 120.9(2) . 2_756 ?
C16 C17 H17 119.6 . . ?
C15 C17 H17 119.6 2_756 . ?

loop_
_geom_bond_atom_site_label_1
_geom_bond_atom_site_label_2
_geom_bond_distance
_geom_bond_site_symmetry_2
_geom_bond_publ_flag
Ag1 N1 2.139(2) . ?
Ag1 N2 2.141(2) . ?
Ag1 O4 2.774(3) . ?
S1 O3 1.435(2) . ?
S1 O4 1.442(2) . ?
S1 O5 1.449(2) . ?
S1 C13 1.775(2) . ?
O1 C6 1.225(3) . ?
O2 C12 1.219(3) . ?
OW1 H1A 0.8460 . ?
OW1 H1B 0.8478 . ?
OW2 H2A 0.8526 . ?
OW2 H2B 0.8460 . ?
N1 C5 1.334(3) . ?
N1 C1 1.336(3) . ?
N2 C7 1.333(3) . ?
N2 C11 1.336(3) . ?
N3 C6 1.310(4) . ?
N3 H3A 0.8600 . ?
N3 H3B 0.8600 . ?
N4 C12 1.314(4) . ?
N4 H4A 0.8600 . ?
N4 H4B 0.8600 . ?
C1 C2 1.371(4) . ?
C1 H1 0.9300 . ?
C2 C3 1.384(3) . ?
C2 H2 0.9300 . ?
C3 C4 1.375(4) . ?
C3 C6 1.501(3) . ?
C4 C5 1.374(4) . ?
C4 H4 0.9300 . ?
C5 H5 0.9300 . ?
C7 C8 1.374(4) . ?
C7 H7 0.9300 . ?
C8 C9 1.378(4) . ?
C8 H8 0.9300 . ?
C9 C10 1.375(4) . ?
C9 C12 1.507(3) . ?
C10 C11 1.363(4) . ?
C10 H10 0.9300 . ?
C11 H11 0.9300 . ?
C13 C14 1.359(3) . ?
C13 C16 1.405(3) . ?
C14 C15 1.416(3) . ?
C14 H14 0.9300 . ?
C15 C15 1.409(4) 2_756 ?
C15 C17 1.416(3) 2_756 ?
C16 C17 1.358(3) . ?
C16 H16 0.9300 . ?
C17 C15 1.416(3) 2_756 ?
C17 H17 0.9300 . ?

loop_
_geom_hbond_atom_site_label_D
_geom_hbond_atom_site_label_H
_geom_hbond_atom_site_label_A
_geom_hbond_distance_DH
_geom_hbond_distance_HA
_geom_hbond_distance_DA
_geom_hbond_angle_DHA
_geom_hbond_site_symmetry_A
OW1 H1B O5 0.85 2.03 2.878(3) 177.4 2_656
OW1 H1A O1 0.85 2.06 2.796(4) 145.4 .
OW2 H2B OW1 0.85 2.05 2.838(4) 155.1 1_564
OW2 H2A O5 0.85 2.01 2.833(4) 160.9 .
N3 H3A O2 0.86 2.03 2.876(3) 169.2 1_646
N4 H4A O1 0.86 2.06 2.892(3) 164.0 1_464
N4 H4B OW2 0.86 2.30 2.989(4) 137.7 2_665
